data_4342148
loop_
_publ_author_name
'Maheswari, K.'
'Rao, A. Ramakrishna'
'Reddy, N. Dastagiri'

_publ_section_title
;
 Insertion of benzonitrile into Al-N and ga-N bonds: formation of fused
 carbatriaza-gallanes/alanes and their subsequent synthesis from amidines
 and trimethyl-gallium/aluminum.
;
_journal_issue 4
_journal_name_full 'Inorganic chemistry'
_journal_page_first 2000
_journal_page_last 2008
_journal_paper_doi 10.1021/ic5029096
_journal_volume 54
_journal_year 2015
_chemical_absolute_configuration ad
_chemical_formula_moiety 'C44 H68 Ga2 N6, C6 H14'
_chemical_formula_sum 'C50 H82 Ga2 N6'
_chemical_formula_weight 906.66
_space_group_crystal_system orthorhombic
_space_group_IT_number 19
_space_group_name_Hall 'P 2ac 2ab'
_space_group_name_H-M_alt 'P 21 21 21'
_symmetry_space_group_name_Hall 'P 2ac 2ab'
_symmetry_space_group_name_H-M 'P 21 21 21'
_atom_sites_solution_hydrogens geom
_atom_sites_solution_primary iterative
_atom_sites_solution_secondary difmap
_audit_creation_date 2014-10-17
_audit_creation_method
;
  Olex2 1.2
  (compiled 2012.05.09 svn.r2324, GUI svn.r4230)
;
_cell_angle_alpha 90.00
_cell_angle_beta 90.00
_cell_angle_gamma 90.00
_cell_formula_units_Z 4
_cell_length_a 13.58929(15)
_cell_length_b 18.9059(2)
_cell_length_c 20.0649(2)
_cell_measurement_reflns_used 18780
_cell_measurement_temperature 151.0
_cell_measurement_theta_max 29.3071
_cell_measurement_theta_min 2.7385
_cell_volume 5155.03(9)
_computing_cell_refinement
;
CrysAlisPro, Oxford Diffraction Ltd.,
Version 1.171.34.44 (release 25-10-2010 CrysAlis171 .NET)
(compiled Oct 25 2010,18:11:34)
;
_computing_data_collection
;
CrysAlisPro, Oxford Diffraction Ltd.,
Version 1.171.34.44 (release 25-10-2010 CrysAlis171 .NET)
(compiled Oct 25 2010,18:11:34)
;
_computing_data_reduction
;
CrysAlisPro, Oxford Diffraction Ltd.,
Version 1.171.34.44 (release 25-10-2010 CrysAlis171 .NET)
(compiled Oct 25 2010,18:11:34)
;
_computing_molecular_graphics
;
O. V. Dolomanov, L. J. Bourhis, R. J. Gildea, J. A. K. Howard and H. Puschmann,
OLEX2: a complete structure solution, refinement and analysis program.
J. Appl. Cryst. (2009). 42, 339-341.
;
_computing_publication_material
;
O. V. Dolomanov, L. J. Bourhis, R. J. Gildea, J. A. K. Howard and H. Puschmann,
OLEX2: a complete structure solution, refinement and analysis program.
J. Appl. Cryst. (2009). 42, 339-341.
;
_computing_structure_refinement
;
SHELXL, G.M. Sheldrick, Acta Cryst.
(2008). A64, 112-122
;
_computing_structure_solution
;
olex2.solve (L.J. Bourhis, O.V. Dolomanov, R.J. Gildea, J.A.K. Howard,
H. Puschmann, in preparation, 2011)
;
_diffrn_ambient_temperature 151.0
_diffrn_detector_area_resol_mean 15.9821
_diffrn_measured_fraction_theta_full 0.998
_diffrn_measured_fraction_theta_max 0.899
_diffrn_measurement_details
;
  1 omega  -90.00  -60.00   1.0000   20.0000
omega____ theta____ kappa____ phi______ frames
    -      -17.4178  179.0000  -90.0000 30

  2 omega  -14.00   27.00   1.0000   20.0000
omega____ theta____ kappa____ phi______ frames
    -       19.1366   92.0000  -84.0000 41

  3 omega  -17.00   23.00   1.0000   20.0000
omega____ theta____ kappa____ phi______ frames
    -       19.1366  -37.0000 -180.0000 40

  4 omega  -10.00   91.00   1.0000   20.0000
omega____ theta____ kappa____ phi______ frames
    -       19.1366    0.0000   60.0000 101

  5 omega  -90.00    8.00   1.0000   20.0000
omega____ theta____ kappa____ phi______ frames
    -      -17.4178  -37.0000   90.0000 98

  6 omega  -53.00  -28.00   1.0000   20.0000
omega____ theta____ kappa____ phi______ frames
    -       19.1366  -37.0000   30.0000 25
;
_diffrn_measurement_device_type 'Xcalibur, Eos'
_diffrn_measurement_method '\w scans'
_diffrn_orient_matrix_UB_11 0.0371255000
_diffrn_orient_matrix_UB_12 -0.0095909000
_diffrn_orient_matrix_UB_13 0.0231461000
_diffrn_orient_matrix_UB_21 -0.0304486000
_diffrn_orient_matrix_UB_22 0.0114411000
_diffrn_orient_matrix_UB_23 0.0266121000
_diffrn_orient_matrix_UB_31 -0.0204633000
_diffrn_orient_matrix_UB_32 -0.0344196000
_diffrn_orient_matrix_UB_33 0.0023960000
_diffrn_radiation_monochromator graphite
_diffrn_radiation_type 'Mo K\a'
_diffrn_radiation_wavelength 0.7107
_diffrn_reflns_av_R_equivalents 0.0418
_diffrn_reflns_av_unetI/netI 0.0427
_diffrn_reflns_limit_h_max 17
_diffrn_reflns_limit_h_min -18
_diffrn_reflns_limit_k_max 25
_diffrn_reflns_limit_k_min -24
_diffrn_reflns_limit_l_max 26
_diffrn_reflns_limit_l_min -27
_diffrn_reflns_number 36228
_diffrn_reflns_theta_full 25.00
_diffrn_reflns_theta_max 29.37
_diffrn_reflns_theta_min 2.74
_diffrn_source 'Enhance (Mo) X-ray Source'
_exptl_absorpt_coefficient_mu 1.082
_exptl_absorpt_correction_T_max 1.00000
_exptl_absorpt_correction_T_min 0.83238
_exptl_absorpt_correction_type multi-scan
_exptl_absorpt_process_details
;
CrysAlisPro, Oxford Diffraction Ltd.,
Version 1.171.34.44 (release 25-10-2010 CrysAlis171 .NET)
(compiled Oct 25 2010,18:11:34)
Empirical absorption correction using spherical harmonics,
 implemented in SCALE3 ABSPACK scaling algorithm.
;
_exptl_crystal_colour colourless
_exptl_crystal_colour_primary colourless
_exptl_crystal_density_diffrn 1.168
_exptl_crystal_density_method 'not measured'
_exptl_crystal_description block
_exptl_crystal_F_000 1944
_exptl_crystal_size_max 0.35
_exptl_crystal_size_mid 0.3
_exptl_crystal_size_min 0.27
_refine_diff_density_max 0.639
_refine_diff_density_min -0.378
_refine_diff_density_rms 0.061
_refine_ls_abs_structure_details 'Flack H D (1983), Acta Cryst. A39, 876-881'
_refine_ls_abs_structure_Flack -0.012(7)
_refine_ls_extinction_method none
_refine_ls_goodness_of_fit_ref 1.047
_refine_ls_hydrogen_treatment mixed
_refine_ls_matrix_type full
_refine_ls_number_parameters 546
_refine_ls_number_reflns 12217
_refine_ls_number_restraints 1
_refine_ls_restrained_S_all 1.057
_refine_ls_R_factor_all 0.0434
_refine_ls_R_factor_gt 0.0336
_refine_ls_shift/su_max 0.002
_refine_ls_shift/su_mean 0.000
_refine_ls_structure_factor_coef Fsqd
_refine_ls_weighting_details 'calc w=1/[\s^2^(Fo^2^)+(0.0342P)^2^+2.1978P] where P=(Fo^2^+2Fc^2^)/3'
_refine_ls_weighting_scheme calc
_refine_ls_wR_factor_gt 0.0757
_refine_ls_wR_factor_ref 0.0816
_reflns_number_gt 10857
_reflns_number_total 12217
_reflns_threshold_expression >2sigma(I)
_cod_data_source_file ic5029096_si_002.cif
_cod_data_source_block compound_16
_cod_depositor_comments 'Adding full bibliography for 4342142--4342150.cif.'
_cod_original_cell_volume 5155.05(10)
_cod_database_code 4342148
_chemical_oxdiff_formula C40H40N8GA2
_chemical_oxdiff_usercomment 'AT 150K'
_reflns_odcompleteness_completeness 99.78
_reflns_odcompleteness_iscentric 1
_reflns_odcompleteness_theta 26.32
_olex2_refinement_description
;
1. Fixed Uiso
 At 1.2 times of:
  H27 of C27, {H46A,H46B} of C46, {H48A,H48B} of C48, {H47A,H47B} of C47,
  {H49A,H49B} of C49, H3 of N3, H13 of C13, H15 of C15, H18 of C18, H23 of C23,
  H30 of C30, H36 of C36, H39 of C39, H35 of C35, H42 of C42, H37 of C37, H12
  of C12, H25 of C25, H11 of C11, H24 of C24
 At 1.5 times of:
  {H16A,H16B,H16C} of C16, {H31A,H31B,H31C} of C31, {H19A,H19B,H19C} of C19,
  {H28A,H28B,H28C} of C28, {H40A,H40B,H40C} of C40, {H45A,H45B,H45C} of C45,
  {H50A,H50B,H50C} of C50, {H20A,H20B,H20C} of C20, {H5A,H5B,H5C} of C5, {H41A,
  H41B,H41C} of C41, {H29A,H29B,H29C} of C29, {H8A,H8B,H8C} of C8, {H44A,H44B,
  H44C} of C44, {H43A,H43B,H43C} of C43, {H17A,H17B,H17C} of C17, {H32A,H32B,
  H32C} of C32, {H6A,H6B,H6C} of C6, {H7A,H7B,H7C} of C7, {H4A,H4B,H4C} of C4
2. Restrained distances
 C46-C47
 1.72 with sigma of 0.02
3.a Ternary CH refined with riding coordinates:
 C42(H42), C39(H39), C30(H30), C15(H15), C18(H18), C27(H27)
3.b Secondary CH2 refined with riding coordinates:
 C47(H47A,H47B), C49(H49A,H49B), C48(H48A,H48B), C46(H46A,H46B)
3.c Aromatic/amide H refined with riding coordinates:
 N3(H3), C37(H37), C12(H12), C35(H35), C36(H36), C23(H23), C24(H24), C11(H11),
 C25(H25), C13(H13)
3.d Idealised Me refined as rotating group:
 C17(H17A,H17B,H17C), C43(H43A,H43B,H43C), C44(H44A,H44B,H44C), C8(H8A,H8B,
 H8C), C29(H29A,H29B,H29C), C41(H41A,H41B,H41C), C4(H4A,H4B,H4C), C7(H7A,H7B,
 H7C), C6(H6A,H6B,H6C), C32(H32A,H32B,H32C), C20(H20A,H20B,H20C), C5(H5A,H5B,
 H5C), C16(H16A,H16B,H16C), C31(H31A,H31B,H31C), C19(H19A,H19B,H19C), C28(H28A,
 H28B,H28C), C40(H40A,H40B,H40C), C45(H45A,H45B,H45C), C50(H50A,H50B,H50C)
;

loop_
_space_group_symop_id
_space_group_symop_operation_xyz
1 'x, y, z'
2 '-x+1/2, -y, z+1/2'
3 'x+1/2, -y+1/2, -z'
4 '-x, y+1/2, -z+1/2'

loop_
_atom_site_label
_atom_site_type_symbol
_atom_site_fract_x
_atom_site_fract_y
_atom_site_fract_z
_atom_site_U_iso_or_equiv
_atom_site_adp_type
_atom_site_occupancy
_atom_site_symmetry_multiplicity
_atom_site_calc_flag
_atom_site_refinement_flags
Ga1 Ga 0.693226(18) 0.659715(13) 0.378174(13) 0.01726(6) Uani 1 1 d .
Ga2 Ga 0.581695(16) 0.520821(12) 0.379532(14) 0.01561(6) Uani 1 1 d .
N3 N 0.55375(14) 0.68908(10) 0.38197(12) 0.0234(4) Uani 1 1 d .
H3 H 0.5455 0.7347 0.3753 0.028 Uiso 1 1 calc R
N4 N 0.46530(14) 0.58452(10) 0.39102(10) 0.0198(4) Uani 1 1 d .
N6 N 0.76249(15) 0.61940(11) 0.51074(10) 0.0205(4) Uani 1 1 d .
C33 C 0.79674(19) 0.62112(12) 0.57635(12) 0.0192(5) Uani 1 1 d .
C38 C 0.89730(19) 0.60830(13) 0.58871(12) 0.0220(5) Uani 1 1 d .
N5 N 0.68421(15) 0.57071(10) 0.42072(10) 0.0184(4) Uani 1 1 d .
C42 C 0.9644(2) 0.58500(14) 0.53255(13) 0.0261(6) Uani 1 1 d .
H42 H 0.9337 0.6014 0.4900 0.031 Uiso 1 1 calc R
C21 C 0.37060(16) 0.55010(12) 0.39099(13) 0.0209(5) Uani 1 1 d .
C37 C 0.9334(2) 0.61730(14) 0.65334(13) 0.0265(6) Uani 1 1 d .
H37 H 1.0009 0.6083 0.6621 0.032 Uiso 1 1 calc R
C12 C 0.9231(2) 0.74814(18) 0.17444(17) 0.0436(8) Uani 1 1 d .
H12 H 0.9699 0.7739 0.1489 0.052 Uiso 1 1 calc R
C35 C 0.7742(2) 0.65150(14) 0.69260(13) 0.0272(6) Uani 1 1 d .
H35 H 0.7329 0.6655 0.7284 0.033 Uiso 1 1 calc R
C34 C 0.73438(18) 0.64392(12) 0.62905(12) 0.0219(5) Uani 1 1 d .
C2 C 0.46988(17) 0.65502(13) 0.39241(12) 0.0214(5) Uani 1 1 d .
C14 C 0.88384(19) 0.64772(14) 0.24296(13) 0.0251(5) Uani 1 1 d .
C17 C 0.9763(2) 0.53137(18) 0.23512(17) 0.0440(8) Uani 1 1 d .
H17A H 0.9359 0.5178 0.1967 0.066 Uiso 1 1 calc R
H17B H 0.9944 0.4890 0.2604 0.066 Uiso 1 1 calc R
H17C H 1.0361 0.5551 0.2195 0.066 Uiso 1 1 calc R
N2 N 0.61348(15) 0.53237(12) 0.28562(10) 0.0205(4) Uani 1 1 d .
N1 N 0.71416(14) 0.63072(11) 0.28239(10) 0.0182(4) Uani 1 1 d .
C39 C 0.62722(18) 0.66253(14) 0.61473(14) 0.0281(5) Uani 1 1 d .
H39 H 0.5996 0.6242 0.5859 0.034 Uiso 1 1 calc R
C36 C 0.8733(2) 0.63889(14) 0.70443(13) 0.0289(6) Uani 1 1 d .
H36 H 0.8996 0.6452 0.7479 0.035 Uiso 1 1 calc R
C43 C 0.9715(3) 0.50501(18) 0.5288(2) 0.0530(10) Uani 1 1 d .
H43A H 1.0051 0.4871 0.5686 0.079 Uiso 1 1 calc R
H43B H 1.0088 0.4915 0.4890 0.079 Uiso 1 1 calc R
H43C H 0.9052 0.4847 0.5264 0.079 Uiso 1 1 calc R
C22 C 0.31579(19) 0.54787(14) 0.33207(14) 0.0270(6) Uani 1 1 d .
C44 C 1.0674(3) 0.6165(2) 0.53543(19) 0.0536(10) Uani 1 1 d .
H44A H 1.0627 0.6681 0.5390 0.080 Uiso 1 1 calc R
H44B H 1.1034 0.6040 0.4948 0.080 Uiso 1 1 calc R
H44C H 1.1023 0.5978 0.5743 0.080 Uiso 1 1 calc R
C8 C 0.6916(2) 0.50049(13) 0.52360(13) 0.0252(5) Uani 1 1 d .
H8A H 0.7223 0.5032 0.5677 0.038 Uiso 1 1 calc R
H8B H 0.7176 0.4595 0.4994 0.038 Uiso 1 1 calc R
H8C H 0.6202 0.4955 0.5287 0.038 Uiso 1 1 calc R
C29 C 0.3959(3) 0.44781(18) 0.55163(16) 0.0496(9) Uani 1 1 d .
H29A H 0.3309 0.4410 0.5719 0.074 Uiso 1 1 calc R
H29B H 0.4462 0.4490 0.5866 0.074 Uiso 1 1 calc R
H29C H 0.4096 0.4086 0.5210 0.074 Uiso 1 1 calc R
C30 C 0.3488(2) 0.58492(16) 0.26842(15) 0.0331(6) Uani 1 1 d .
H30 H 0.4127 0.6092 0.2778 0.040 Uiso 1 1 calc R
C23 C 0.22713(19) 0.51072(16) 0.33253(16) 0.0328(6) Uani 1 1 d .
H23 H 0.1883 0.5093 0.2932 0.039 Uiso 1 1 calc R
C41 C 0.5627(2) 0.66728(19) 0.67688(16) 0.0407(7) Uani 1 1 d .
H41A H 0.5675 0.6230 0.7021 0.061 Uiso 1 1 calc R
H41B H 0.4942 0.6751 0.6636 0.061 Uiso 1 1 calc R
H41C H 0.5850 0.7067 0.7048 0.061 Uiso 1 1 calc R
C24 C 0.19465(18) 0.47620(15) 0.38854(16) 0.0353(7) Uani 1 1 d .
H24 H 0.1344 0.4507 0.3875 0.042 Uiso 1 1 calc R
C3 C 0.71407(16) 0.56710(12) 0.48509(12) 0.0173(5) Uani 1 1 d .
C26 C 0.33899(18) 0.51482(14) 0.44892(14) 0.0251(5) Uani 1 1 d .
C11 C 0.8275(2) 0.77184(17) 0.17881(17) 0.0403(8) Uani 1 1 d .
H11 H 0.8093 0.8147 0.1573 0.048 Uiso 1 1 calc R
C9 C 0.78578(17) 0.67088(13) 0.24549(12) 0.0200(5) Uani 1 1 d .
C4 C 0.7748(2) 0.74310(14) 0.39467(13) 0.0289(6) Uani 1 1 d .
H4A H 0.7782 0.7719 0.3541 0.043 Uiso 1 1 calc R
H4B H 0.8412 0.7281 0.4074 0.043 Uiso 1 1 calc R
H4C H 0.7458 0.7711 0.4308 0.043 Uiso 1 1 calc R
C25 C 0.2496(2) 0.47854(15) 0.44642(15) 0.0321(6) Uani 1 1 d .
H25 H 0.2261 0.4551 0.4852 0.038 Uiso 1 1 calc R
C7 C 0.3803(2) 0.69880(15) 0.40747(17) 0.0347(7) Uani 1 1 d .
H7A H 0.3926 0.7278 0.4471 0.052 Uiso 1 1 calc R
H7B H 0.3241 0.6675 0.4157 0.052 Uiso 1 1 calc R
H7C H 0.3658 0.7296 0.3694 0.052 Uiso 1 1 calc R
C6 C 0.6985(2) 0.55572(15) 0.18229(12) 0.0283(6) Uani 1 1 d .
H6A H 0.7609 0.5298 0.1808 0.043 Uiso 1 1 calc R
H6B H 0.7041 0.5990 0.1557 0.043 Uiso 1 1 calc R
H6C H 0.6459 0.5260 0.1641 0.043 Uiso 1 1 calc R
C32 C 0.3656(3) 0.5326(2) 0.21223(16) 0.0486(8) Uani 1 1 d .
H32A H 0.4140 0.4972 0.2262 0.073 Uiso 1 1 calc R
H32B H 0.3902 0.5577 0.1729 0.073 Uiso 1 1 calc R
H32C H 0.3034 0.5091 0.2012 0.073 Uiso 1 1 calc R
C13 C 0.9511(2) 0.68763(17) 0.20680(16) 0.0377(7) Uani 1 1 d .
H13 H 1.0177 0.6726 0.2045 0.045 Uiso 1 1 calc R
C15 C 0.9176(2) 0.58190(16) 0.28014(15) 0.0334(6) Uani 1 1 d .
H15 H 0.8578 0.5562 0.2962 0.040 Uiso 1 1 calc R
C18 C 0.6524(2) 0.76105(17) 0.21927(17) 0.0379(7) Uani 1 1 d .
H18 H 0.6206 0.7370 0.2581 0.046 Uiso 1 1 calc R
C20 C 0.5927(3) 0.7430(2) 0.1578(3) 0.0853(17) Uani 1 1 d .
H20A H 0.6215 0.7665 0.1188 0.128 Uiso 1 1 calc R
H20B H 0.5248 0.7593 0.1638 0.128 Uiso 1 1 calc R
H20C H 0.5931 0.6917 0.1510 0.128 Uiso 1 1 calc R
C10 C 0.7568(2) 0.73378(15) 0.21434(14) 0.0284(6) Uani 1 1 d .
C5 C 0.5439(2) 0.42204(13) 0.39286(13) 0.0272(6) Uani 1 1 d .
H5A H 0.5441 0.4112 0.4406 0.041 Uiso 1 1 calc R
H5B H 0.5908 0.3912 0.3698 0.041 Uiso 1 1 calc R
H5C H 0.4777 0.4143 0.3748 0.041 Uiso 1 1 calc R
C16 C 0.9793(3) 0.6018(2) 0.34053(16) 0.0526(10) Uani 1 1 d .
H16A H 1.0410 0.6234 0.3257 0.079 Uiso 1 1 calc R
H16B H 0.9938 0.5592 0.3666 0.079 Uiso 1 1 calc R
H16C H 0.9428 0.6355 0.3682 0.079 Uiso 1 1 calc R
C31 C 0.2736(3) 0.6417(2) 0.2458(2) 0.0555(10) Uani 1 1 d .
H31A H 0.2120 0.6186 0.2329 0.083 Uiso 1 1 calc R
H31B H 0.3003 0.6678 0.2077 0.083 Uiso 1 1 calc R
H31C H 0.2611 0.6746 0.2827 0.083 Uiso 1 1 calc R
C27 C 0.3972(2) 0.51731(16) 0.51326(14) 0.0322(6) Uani 1 1 d .
H27 H 0.4672 0.5274 0.5012 0.039 Uiso 1 1 calc R
C19 C 0.6477(3) 0.8399(2) 0.23165(19) 0.0522(9) Uani 1 1 d .
H19A H 0.6745 0.8651 0.1930 0.078 Uiso 1 1 calc R
H19B H 0.6864 0.8516 0.2713 0.078 Uiso 1 1 calc R
H19C H 0.5791 0.8541 0.2386 0.078 Uiso 1 1 calc R
C1 C 0.67476(17) 0.57474(13) 0.25352(12) 0.0206(5) Uani 1 1 d .
C28 C 0.3624(3) 0.5771(2) 0.5579(2) 0.0566(10) Uani 1 1 d .
H28A H 0.2933 0.5695 0.5698 0.085 Uiso 1 1 calc R
H28B H 0.3689 0.6222 0.5342 0.085 Uiso 1 1 calc R
H28C H 0.4025 0.5783 0.5984 0.085 Uiso 1 1 calc R
C40 C 0.6204(2) 0.73214(17) 0.57539(17) 0.0404(7) Uani 1 1 d .
H40A H 0.6422 0.7714 0.6036 0.061 Uiso 1 1 calc R
H40B H 0.5520 0.7401 0.5617 0.061 Uiso 1 1 calc R
H40C H 0.6624 0.7293 0.5358 0.061 Uiso 1 1 calc R
C45 C 0.5964(6) 0.1783(4) 0.4800(4) 0.146(3) Uani 1 1 d .
H45A H 0.6150 0.1671 0.5260 0.219 Uiso 1 1 calc R
H45B H 0.6093 0.1372 0.4515 0.219 Uiso 1 1 calc R
H45C H 0.5263 0.1901 0.4782 0.219 Uiso 1 1 calc R
C47 C 0.7560(7) 0.2345(4) 0.4638(6) 0.183(5) Uani 1 1 d D
H47A H 0.7825 0.1973 0.4341 0.219 Uiso 1 1 calc R
H47B H 0.7730 0.2217 0.5102 0.219 Uiso 1 1 calc R
H2 H 0.598(2) 0.4971(16) 0.2600(15) 0.027(8) Uiso 1 1 d .
C49 C 0.8110(4) 0.3258(4) 0.3797(3) 0.111(2) Uani 1 1 d .
H49A H 0.7443 0.3288 0.3600 0.133 Uiso 1 1 calc R
H49B H 0.8484 0.2898 0.3543 0.133 Uiso 1 1 calc R
C48 C 0.8028(8) 0.3034(4) 0.4469(4) 0.162(4) Uani 1 1 d .
H48A H 0.7661 0.3406 0.4711 0.194 Uiso 1 1 calc R
H48B H 0.8701 0.3026 0.4657 0.194 Uiso 1 1 calc R
C46 C 0.6528(8) 0.2370(4) 0.4571(6) 0.186(5) Uani 1 1 d D
H46A H 0.6376 0.2440 0.4093 0.224 Uiso 1 1 calc R
H46B H 0.6292 0.2796 0.4810 0.224 Uiso 1 1 calc R
C50 C 0.8624(5) 0.3980(3) 0.3719(4) 0.112(2) Uani 1 1 d .
H50A H 0.9255 0.3972 0.3955 0.168 Uiso 1 1 calc R
H50B H 0.8205 0.4352 0.3907 0.168 Uiso 1 1 calc R
H50C H 0.8738 0.4075 0.3245 0.168 Uiso 1 1 calc R

loop_
_atom_site_aniso_label
_atom_site_aniso_U_11
_atom_site_aniso_U_22
_atom_site_aniso_U_33
_atom_site_aniso_U_23
_atom_site_aniso_U_13
_atom_site_aniso_U_12
Ga1 0.01950(11) 0.01676(12) 0.01553(11) -0.00168(11) -0.00003(11) -0.00460(9)
Ga2 0.01555(10) 0.01405(11) 0.01722(11) -0.00164(11) -0.00105(11) -0.00058(9)
N3 0.0251(9) 0.0129(9) 0.0322(11) -0.0008(9) 0.0046(10) -0.0004(7)
N4 0.0166(9) 0.0163(9) 0.0265(12) -0.0014(8) 0.0012(8) -0.0001(7)
N6 0.0240(10) 0.0204(11) 0.0172(10) 0.0003(8) -0.0018(9) -0.0025(8)
C33 0.0270(12) 0.0137(11) 0.0168(11) 0.0007(9) -0.0011(10) -0.0038(10)
C38 0.0289(13) 0.0172(12) 0.0199(12) 0.0020(10) 0.0004(10) 0.0003(10)
N5 0.0208(9) 0.0181(10) 0.0164(9) -0.0003(8) -0.0033(8) -0.0018(8)
C42 0.0260(13) 0.0304(14) 0.0218(13) -0.0008(11) -0.0023(11) 0.0034(11)
C21 0.0145(10) 0.0155(11) 0.0326(15) -0.0041(10) 0.0014(10) 0.0002(8)
C37 0.0296(14) 0.0271(14) 0.0228(13) 0.0020(10) -0.0076(11) 0.0030(11)
C12 0.0325(15) 0.0490(19) 0.0491(19) 0.0182(15) 0.0138(15) -0.0092(14)
C35 0.0375(14) 0.0248(14) 0.0195(12) -0.0030(11) 0.0022(11) -0.0029(11)
C34 0.0270(11) 0.0194(12) 0.0192(12) -0.0005(10) 0.0009(11) -0.0034(9)
C2 0.0207(11) 0.0172(11) 0.0262(13) -0.0013(10) 0.0015(10) 0.0015(9)
C14 0.0217(11) 0.0297(15) 0.0239(13) 0.0019(11) 0.0000(10) -0.0008(10)
C17 0.0412(17) 0.0401(19) 0.051(2) -0.0093(15) -0.0046(15) 0.0066(15)
N2 0.0214(10) 0.0252(11) 0.0149(9) -0.0057(9) 0.0006(8) -0.0061(8)
N1 0.0186(9) 0.0207(10) 0.0152(9) -0.0011(8) -0.0007(8) -0.0009(8)
C39 0.0250(11) 0.0310(13) 0.0283(13) -0.0074(13) 0.0031(12) -0.0013(10)
C36 0.0415(15) 0.0301(15) 0.0149(12) -0.0025(10) -0.0072(12) -0.0013(12)
C43 0.052(2) 0.0369(19) 0.070(2) -0.0210(17) 0.0292(19) -0.0069(15)
C22 0.0185(12) 0.0249(13) 0.0376(15) -0.0004(11) -0.0003(11) 0.0038(10)
C44 0.053(2) 0.053(2) 0.055(2) -0.0150(17) 0.0255(18) -0.0205(18)
C8 0.0297(13) 0.0219(13) 0.0240(12) 0.0033(10) -0.0053(12) -0.0026(10)
C29 0.063(2) 0.054(2) 0.0318(16) 0.0137(15) 0.0029(16) -0.0064(18)
C30 0.0277(14) 0.0397(17) 0.0317(16) 0.0043(12) -0.0045(12) 0.0027(12)
C23 0.0200(12) 0.0361(16) 0.0424(16) -0.0101(13) -0.0077(12) 0.0042(11)
C41 0.0312(15) 0.0490(19) 0.0419(17) -0.0023(15) 0.0102(13) 0.0003(14)
C24 0.0182(11) 0.0323(14) 0.0553(19) -0.0091(14) 0.0056(13) -0.0066(11)
C3 0.0148(10) 0.0188(12) 0.0185(11) -0.0014(9) 0.0005(9) 0.0028(9)
C26 0.0202(11) 0.0206(13) 0.0345(14) -0.0054(11) 0.0056(10) 0.0028(10)
C11 0.0380(17) 0.0374(17) 0.0455(19) 0.0217(14) 0.0076(14) 0.0005(13)
C9 0.0195(11) 0.0249(13) 0.0157(11) -0.0014(9) 0.0007(9) -0.0058(9)
C4 0.0366(14) 0.0236(13) 0.0266(14) -0.0028(10) -0.0015(11) -0.0119(11)
C25 0.0257(13) 0.0295(14) 0.0410(16) 0.0000(13) 0.0102(12) -0.0023(12)
C7 0.0292(13) 0.0204(13) 0.0544(18) -0.0040(13) 0.0092(13) 0.0044(11)
C6 0.0323(13) 0.0355(15) 0.0172(12) -0.0070(11) 0.0047(11) -0.0076(12)
C32 0.051(2) 0.063(2) 0.0322(16) -0.0011(16) -0.0011(15) 0.0027(18)
C13 0.0210(13) 0.0500(19) 0.0420(17) 0.0075(14) 0.0084(13) -0.0008(12)
C15 0.0236(12) 0.0377(16) 0.0388(16) 0.0073(12) 0.0031(13) 0.0060(12)
C18 0.0280(14) 0.0402(17) 0.0457(18) 0.0217(14) 0.0044(14) 0.0063(13)
C20 0.048(2) 0.068(3) 0.140(5) -0.031(3) -0.042(3) 0.019(2)
C10 0.0250(13) 0.0332(15) 0.0271(14) 0.0040(11) 0.0028(11) -0.0004(11)
C5 0.0334(13) 0.0164(12) 0.0317(16) -0.0005(10) -0.0008(12) 0.0013(10)
C16 0.065(2) 0.062(2) 0.0311(17) -0.0022(16) -0.0079(17) 0.0316(19)
C31 0.052(2) 0.057(2) 0.057(2) 0.0191(19) -0.0066(19) 0.0143(17)
C27 0.0294(13) 0.0372(16) 0.0300(14) 0.0039(13) 0.0074(11) -0.0042(12)
C19 0.0466(19) 0.059(2) 0.051(2) -0.0076(18) -0.0020(16) 0.0212(18)
C1 0.0175(11) 0.0254(13) 0.0188(12) -0.0016(10) -0.0022(9) 0.0013(10)
C28 0.060(2) 0.062(2) 0.048(2) -0.0191(18) -0.0019(19) 0.001(2)
C40 0.0334(15) 0.0444(18) 0.0436(18) 0.0050(14) -0.0042(15) 0.0134(14)
C45 0.133(6) 0.140(7) 0.165(7) 0.076(6) 0.008(6) 0.027(5)
C47 0.203(10) 0.083(5) 0.262(12) 0.017(6) -0.107(10) 0.020(6)
C49 0.067(3) 0.191(7) 0.074(3) -0.011(4) 0.006(3) 0.050(4)
C48 0.273(12) 0.110(6) 0.102(5) -0.007(4) 0.019(7) 0.060(7)
C46 0.196(10) 0.104(6) 0.259(12) 0.049(7) -0.107(9) 0.004(6)
C50 0.132(5) 0.101(4) 0.103(5) -0.024(4) 0.031(4) -0.012(4)

loop_
_atom_type_symbol
_atom_type_description
_atom_type_scat_dispersion_real
_atom_type_scat_dispersion_imag
_atom_type_scat_source
C C 0.0033 0.0016 'International Tables Vol C Tables 4.2.6.8 and 6.1.1.4'
H H 0.0000 0.0000 'International Tables Vol C Tables 4.2.6.8 and 6.1.1.4'
Ga Ga 0.2307 1.6083 'International Tables Vol C Tables 4.2.6.8 and 6.1.1.4'
N N 0.0061 0.0033 'International Tables Vol C Tables 4.2.6.8 and 6.1.1.4'

loop_
_geom_angle_atom_site_label_1
_geom_angle_atom_site_label_2
_geom_angle_atom_site_label_3
_geom_angle
N3 Ga1 N1 104.36(9)
N5 Ga1 N3 99.81(9)
N5 Ga1 N1 101.38(8)
N5 Ga1 C4 132.68(10)
C4 Ga1 N3 108.09(10)
C4 Ga1 N1 107.47(10)
N5 Ga2 N4 103.52(8)
N5 Ga2 N2 101.87(9)
N5 Ga2 C5 128.00(10)
N2 Ga2 N4 102.68(9)
N2 Ga2 C5 107.33(10)
C5 Ga2 N4 110.56(10)
C2 N3 Ga1 133.96(16)
C21 N4 Ga2 115.70(14)
C2 N4 Ga2 124.51(16)
C2 N4 C21 119.48(19)
C3 N6 C33 124.2(2)
N6 C33 C38 119.0(2)
N6 C33 C34 120.6(2)
C38 C33 C34 119.9(2)
C33 C38 C42 120.2(2)
C37 C38 C33 118.9(2)
C37 C38 C42 121.0(2)
Ga2 N5 Ga1 107.27(10)
C3 N5 Ga1 117.10(16)
C3 N5 Ga2 128.12(16)
C38 C42 C43 111.4(2)
C38 C42 C44 114.3(2)
C43 C42 C44 109.5(3)
C22 C21 N4 119.3(2)
C22 C21 C26 121.4(2)
C26 C21 N4 119.1(2)
C36 C37 C38 121.4(2)
C13 C12 C11 120.2(3)
C36 C35 C34 121.1(2)
C33 C34 C39 119.9(2)
C35 C34 C33 118.7(2)
C35 C34 C39 121.3(2)
N3 C2 N4 121.5(2)
N3 C2 C7 117.4(2)
N4 C2 C7 121.1(2)
C9 C14 C15 121.6(2)
C13 C14 C9 118.3(2)
C13 C14 C15 120.1(2)
C1 N2 Ga2 132.78(17)
C9 N1 Ga1 116.21(15)
C1 N1 Ga1 125.33(17)
C1 N1 C9 118.1(2)
C34 C39 C41 114.1(2)
C34 C39 C40 110.6(2)
C41 C39 C40 109.5(2)
C37 C36 C35 120.0(2)
C21 C22 C30 122.5(2)
C23 C22 C21 118.0(3)
C23 C22 C30 119.4(3)
C22 C30 C31 111.7(3)
C32 C30 C22 111.5(3)
C32 C30 C31 109.5(3)
C24 C23 C22 121.5(3)
C23 C24 C25 120.0(2)
N6 C3 N5 119.5(2)
N6 C3 C8 122.5(2)
N5 C3 C8 118.0(2)
C21 C26 C27 122.0(2)
C25 C26 C21 118.0(2)
C25 C26 C27 120.0(3)
C12 C11 C10 120.9(3)
C14 C9 N1 119.7(2)
C10 C9 C14 121.0(2)
C10 C9 N1 119.2(2)
C24 C25 C26 121.1(3)
C12 C13 C14 121.3(3)
C14 C15 C17 112.1(2)
C16 C15 C14 110.8(3)
C16 C15 C17 109.6(3)
C10 C18 C20 111.9(3)
C10 C18 C19 112.7(3)
C19 C18 C20 109.4(3)
C11 C10 C9 118.2(2)
C11 C10 C18 120.2(3)
C9 C10 C18 121.6(2)
C26 C27 C29 113.4(3)
C26 C27 C28 111.3(3)
C28 C27 C29 109.9(3)
N2 C1 C6 116.8(2)
N1 C1 N2 121.8(2)
N1 C1 C6 121.3(2)
C46 C47 C48 111.9(7)
C48 C49 C50 113.4(6)
C49 C48 C47 120.8(8)
C47 C46 C45 118.5(8)

loop_
_geom_bond_atom_site_label_1
_geom_bond_atom_site_label_2
_geom_bond_distance
Ga1 N3 1.9765(19)
Ga1 N5 1.891(2)
Ga1 N1 2.019(2)
Ga1 C4 1.955(2)
Ga2 N4 2.0013(19)
Ga2 N5 1.874(2)
Ga2 N2 1.945(2)
Ga2 C5 1.955(2)
N3 C2 1.326(3)
N4 C21 1.442(3)
N4 C2 1.335(3)
N6 C33 1.397(3)
N6 C3 1.294(3)
C33 C38 1.410(4)
C33 C34 1.422(3)
C38 C42 1.515(4)
C38 C37 1.397(3)
N5 C3 1.355(3)
C42 C43 1.517(4)
C42 C44 1.522(4)
C21 C22 1.398(4)
C21 C26 1.407(4)
C37 C36 1.373(4)
C12 C11 1.378(4)
C12 C13 1.369(4)
C35 C34 1.393(4)
C35 C36 1.388(4)
C34 C39 1.525(3)
C2 C7 1.502(3)
C14 C9 1.404(3)
C14 C13 1.389(4)
C14 C15 1.522(4)
C17 C15 1.538(4)
N2 C1 1.323(3)
N1 C9 1.439(3)
N1 C1 1.320(3)
C39 C41 1.527(4)
C39 C40 1.538(4)
C22 C30 1.524(4)
C22 C23 1.395(4)
C8 C3 1.509(3)
C29 C27 1.523(4)
C30 C32 1.517(4)
C30 C31 1.550(4)
C23 C24 1.373(4)
C24 C25 1.381(4)
C26 C25 1.396(4)
C26 C27 1.515(4)
C11 C10 1.395(4)
C9 C10 1.400(4)
C6 C1 1.509(3)
C15 C16 1.521(5)
C18 C20 1.515(5)
C18 C10 1.513(4)
C18 C19 1.513(5)
C27 C28 1.518(5)
C45 C46 1.426(10)
C47 C48 1.489(11)
C47 C46 1.409(10)
C49 C48 1.417(9)
C49 C50 1.541(8)
